data_7215686
loop_
_publ_author_name
'Terra, Joice'
'Dourado, Erico Rodrigues'
'Eon, Jean-Guillaume'
'Ellis, Donald E.'
'Gonzalez, Gabriela'
'Rossi, Alexandre Malta'

_publ_section_title
;
 The structure of strontium-doped hydroxyapatite: an experimental and
 theoretical study.
;
_journal_issue 3
_journal_name_full 'Physical chemistry chemical physics : PCCP'
_journal_page_first 568
_journal_page_last 577
_journal_paper_doi 10.1039/b802841a
_journal_volume 11
_journal_year 2009
_chemical_formula_moiety ' Ca8.542 O26 P6 Sr1.458 '
_chemical_formula_structural ' Ca8.542 Sr1.458 (P O4)6 (O H)2 '
_chemical_formula_sum 'Ca8.542 O26 P6 Sr1.458'
_chemical_formula_weight 1071.9232
_chemical_name_systematic ' ?'
_space_group_IT_number 176
_symmetry_cell_setting hexagonal
_symmetry_space_group_name_Hall '-P 6c'
_symmetry_space_group_name_H-M 'P 63/m'
_cell_angle_alpha 90.00000
_cell_angle_beta 90.00000
_cell_angle_gamma 120.00000
_cell_formula_units_Z 1
_cell_length_a 9.486860(238)
_cell_length_b 9.486860(238)
_cell_length_c 6.941954(181)
_cell_measurement_temperature 298
_cell_volume 541.07(2)
_computing_structure_refinement FULLPROF
_diffrn_detector ' area detector'
_diffrn_detector_type ' MAR345 '
_diffrn_measurement_device_type 'Goniometer in transmission geometry'
_diffrn_radiation_type synchrotron
_diffrn_radiation_wavelength 0.13845
_diffrn_source 'Synchrotron, ID15B, ESRF'
_exptl_crystal_colour ' white '
_exptl_crystal_density_diffrn 3.2898
_pd_instr_location ' ?'
_pd_meas_2theta_range_inc 0.011353
_pd_meas_2theta_range_max 13.04435
_pd_meas_2theta_range_min 0.01154
_pd_meas_number_of_points 1150
_pd_proc_2theta_range_inc 0.011353
_pd_proc_2theta_range_max 13.0350
_pd_proc_2theta_range_min 0.0022
_pd_proc_ls_pref_orient_corr ' ?'
_pd_proc_ls_prof_R_factor 1.5279
_pd_proc_ls_prof_wR_expected 1.7766
_pd_proc_ls_prof_wR_factor 1.9773
_pd_proc_wavelength 0.138452
_pd_spec_mounting ' ?'
_refine_ls_number_parameters 66
_refine_ls_number_reflns 988
_refine_ls_number_restraints 0
_refine_ls_R_I_factor 2.0634
_refine_ls_shift/su_max 0
_cod_data_source_file b802841a-sr15b2.cif
_cod_data_source_block HASr
_cod_depositor_comments
;
The following automatic conversions were performed:

'_symmetry_cell_setting' value 'Hexagonal' changed to 'hexagonal'
according to
/usr/data/users/saulius/automatic-downloads/retrospective/RSC/lib/dictionaries/cif_core.dic
dictionary named 'cif_core.dic' version 2.4.2 from 2011-04-26.

Automatic conversion script
Id: cif_fix_values 2281 2013-09-26 08:29:07Z andrius 
;
_cod_original_sg_symbol_H-M 'P 63/M'
_cod_original_formula_sum ' Ca8.542 O26 P6 Sr1.458 '
_cod_database_code 7215686

loop_
_symmetry_equiv_pos_as_xyz
x,y,z
x-y,x,z+1/2
-y,x-y,z
-x,-y,z+1/2
-x+y,-x,z
y,-x+y,z+1/2
-x,-y,-z
-x+y,-x,-z+1/2
y,-x+y,-z
x,y,-z+1/2
x-y,x,-z
-y,x-y,-z+1/2

loop_
_atom_site_label
_atom_site_fract_x
_atom_site_fract_y
_atom_site_fract_z
_atom_site_U_iso_or_equiv
_atom_site_occupancy
_atom_site_adp_type
_atom_site_type_symbol
OIII 0.3407(4) 0.2573(5) 0.0736(5) 0.0177(15) 1.00000 Uiso O
Ca1 0.33333 0.66666 -0.0003(4) 0.0103(8) 0.878(5) Uiso CA
Ca2 0.2436(2) -0.0108(3) 0.25000 0.0115(5) 0.839(5) Uiso CA
Sr1 0.33333 0.66666 -0.0003(4) 0.0103(8) 0.122(5) Uiso SR
Sr2 0.2436(2) -0.0108(3) 0.25000 0.0115(5) 0.161(5) Uiso SR
P 0.3997(4) 0.3710(4) 0.25000 0.0148(9) 1.00000 Uiso P
OI 0.3326(6) 0.4840(7) 0.25000 0.0069(19) 1.00000 Uiso O
OII 0.5863(7) 0.4629(7) 0.25000 0.0122(18) 1.00000 Uiso O
OH 0.00000 0.00000 0.1901(14) 0.012(4) 0.50000 Uiso O

loop_
_atom_type_symbol
_atom_type_scat_Cromer_Mann_a1
_atom_type_scat_Cromer_Mann_b1
_atom_type_scat_Cromer_Mann_a2
_atom_type_scat_Cromer_Mann_b2
_atom_type_scat_Cromer_Mann_a3
_atom_type_scat_Cromer_Mann_b3
_atom_type_scat_Cromer_Mann_a4
_atom_type_scat_Cromer_Mann_b4
_atom_type_scat_Cromer_Mann_c
_atom_type_scat_dispersion_real
_atom_type_scat_dispersion_imag
_atom_type_scat_source
o 3.04850 13.27710 2.28680 5.70110 1.54630 0.32390 0.86700 32.90890 0.25080 0.00300 0.00400 International_Tables_for_Crystallography_Vol.C(1991)_Tables_6.1.1.4_and_6.1.1.5
ca 8.62660 10.44210 7.38730 0.65990 1.58990 85.74840 1.02110 178.43700 1.37510 0.13700 0.19300 International_Tables_for_Crystallography_Vol.C(1991)_Tables_6.1.1.4_and_6.1.1.5
sr 17.56630 1.55640 9.81840 14.09880 5.42200 0.16640 2.66940 132.37601 2.50640 -0.23000 2.20300 International_Tables_for_Crystallography_Vol.C(1991)_Tables_6.1.1.4_and_6.1.1.5
p 6.43450 1.90670 4.17910 27.15700 1.78000 0.52600 1.49080 68.16450 1.11490 0.05500 0.05800 International_Tables_for_Crystallography_Vol.C(1991)_Tables_6.1.1.4_and_6.1.1.5

loop_
_geom_angle_atom_site_label_1
_geom_angle_atom_site_label_2
_geom_angle_atom_site_label_3
_geom_angle
_geom_angle_site_symmetry_1
_geom_angle_site_symmetry_3
OIII OIII Ca1 100.29(20) 10_555 7_665
OIII OIII Ca2 61.23(20) 10_555 .
OIII OIII Ca2 161.3(2) 10_555 2_554
OIII OIII Sr1 100.29(20) 10_555 9_555
OIII OIII Sr2 61.23(20) 10_555 10_555
OIII OIII Sr2 161.3(2) 10_555 11_555
OIII OIII P 37.3(2) 10_555 10_555
OIII OIII OI 60.8(3) 10_555 .
OIII OIII OII 60.5(2) 10_555 .
OIII OIII OII 65.8(3) 10_555 3_655
Ca1 OIII Ca2 98.26(15) 7_665 .
Ca1 OIII Ca2 98.39(14) 7_665 2_554
Ca1 OIII Sr2 98.26(15) 7_665 10_555
Ca1 OIII Sr2 98.39(14) 7_665 11_555
Ca1 OIII P 89.8(2) 7_665 .
Ca1 OIII OI 111.4(3) 7_665 .
Ca1 OIII OII 54.32(19) 7_665 .
Ca1 OIII OII 49.7(2) 7_665 3_655
Ca2 OIII Ca2 117.29(17) . .
Ca2 OIII Sr1 98.26(15) . 9_555
Ca2 OIII Sr2 117.29(17) . 10_555
Ca2 OIII P 98.1(3) . .
Ca2 OIII OI 118.1(4) . .
Ca2 OIII OII 106.0(3) . .
Ca2 OIII OII 50.9(2) . 3_655
Ca2 OIII Sr1 98.39(14) 11_555 9_555
Ca2 OIII Sr2 117.29(17) 11_555 11_555
Ca2 OIII P 141.80(19) 11_555 .
Ca2 OIII OI 110.6(2) 11_555 .
Ca2 OIII OII 132.2(2) 11_555 .
Ca2 OIII OII 129.5(3) 11_555 3_655
Sr1 OIII Sr2 98.26(15) 9_555 10_555
Sr1 OIII Sr2 98.39(14) 9_555 11_555
Sr1 OIII P 89.8(2) 9_555 .
Sr1 OIII OI 111.4(3) 9_555 .
Sr1 OIII OII 54.32(19) 9_555 .
Sr1 OIII OII 49.7(2) 9_555 3_655
Sr2 OIII Sr2 117.29(17) 10_555 11_555
Sr2 OIII P 98.1(3) 10_555 .
Sr2 OIII OI 118.1(4) 10_555 .
Sr2 OIII OII 106.0(3) 10_555 .
Sr2 OIII OII 50.9(2) 10_555 3_655
Sr2 OIII P 141.80(19) 2_554 10_555
Sr2 OIII OI 110.6(2) 2_554 .
Sr2 OIII OII 132.2(2) 2_554 .
Sr2 OIII OII 129.5(3) 2_554 3_655
P OIII OI 33.7(3) . .
P OIII OII 35.9(2) . .
P OIII OII 83.5(4) . 3_655
OI OIII OII 60.4(3) 10_555 .
OI OIII OII 117.2(5) 10_555 3_655
OII OIII OII 66.0(3) 10_555 3_655
OIII Ca1 OIII 116.9(3) 7_665 7_665
OIII Ca1 OIII 116.88(18) 7_665 9_565
OIII Ca1 OI 85.7(2) 7_665 .
OIII Ca1 OI 69.7(2) 7_665 3_665
OIII Ca1 OI 143.4(3) 7_665 5_565
OIII Ca1 OII 124.2(3) 7_665 2_554
OIII Ca1 OII 55.34(19) 7_665 4_664
OIII Ca1 OII 68.2(3) 7_665 9_565
OIII Ca1 OIII 116.9(3) 7_665 11_555
OIII Ca1 OI 143.4(4) 9_565 .
OIII Ca1 OI 85.7(3) 9_565 3_665
OIII Ca1 OI 69.7(2) 9_565 5_565
OIII Ca1 OII 68.2(2) 9_565 2_554
OIII Ca1 OII 124.2(4) 9_565 4_664
OIII Ca1 OII 55.3(2) 9_565 6_564
OIII Ca1 OI 69.67(19) 11_555 .
OIII Ca1 OI 143.4(2) 11_555 3_665
OIII Ca1 OI 85.7(2) 11_555 5_565
OIII Ca1 OII 55.3(2) 11_555 2_554
OIII Ca1 OII 68.2(2) 11_555 4_664
OIII Ca1 OII 124.2(3) 11_555 6_564
OI Ca1 OI 75.3(3) 10_555 3_665
OI Ca1 OI 75.3(4) 10_555 5_565
OI Ca1 OII 124.4(3) 10_555 2_554
OI Ca1 OII 92.19(20) 10_555 4_664
OI Ca1 OII 153.7(3) 10_555 6_564
OI Ca1 OI 75.3(2) 12_665 5_565
OI Ca1 OII 153.7(3) 12_665 2_554
OI Ca1 OII 124.4(3) 12_665 4_664
OI Ca1 OII 92.20(15) 12_665 6_564
OI Ca1 OII 92.20(17) 8_565 2_554
OI Ca1 OII 153.7(4) 8_565 4_664
OI Ca1 OII 124.4(2) 8_565 6_564
OII Ca1 OII 75.7(4) 11_555 4_664
OII Ca1 OII 75.7(2) 11_555 6_564
OII Ca1 OII 75.7(3) 7_665 6_564
OIII Ca2 OIII 134.5(3) . 6_555
OIII Ca2 OIII 77.8(2) . 9_555
OIII Ca2 OIII 57.54(19) . 10_555
OIII Ca2 OI 150.9(4) . 5_555
OIII Ca2 OII 74.2(3) . 3_655
OIII Ca2 OH 75.47(17) . .
OIII Ca2 OH 85.2(2) . 8_555
OIII Ca2 OIII 142.5(3) 6_555 9_555
OIII Ca2 OIII 77.8(2) 6_555 10_555
OIII Ca2 OI 73.0(2) 6_555 5_555
OIII Ca2 OII 86.4(2) 6_555 3_655
OIII Ca2 OH 111.7(3) 6_555 .
OIII Ca2 OH 92.4(3) 6_555 8_555
OIII Ca2 OIII 134.5(3) 9_555 10_555
OIII Ca2 OI 73.0(2) 9_555 5_555
OIII Ca2 OII 86.4(2) 9_555 3_655
OIII Ca2 OH 92.4(3) 9_555 .
OIII Ca2 OH 111.7(3) 9_555 8_555
OIII Ca2 OI 150.9(4) 10_555 5_555
OIII Ca2 OII 74.2(3) 10_555 3_655
OIII Ca2 OH 85.2(2) 10_555 .
OIII Ca2 OH 75.47(17) 10_555 8_555
OI Ca2 OII 103.3(3) 5_555 3_655
OI Ca2 OH 105.8(3) 5_555 .
OI Ca2 OH 105.8(3) 5_555 8_555
OII Ca2 OH 149.2(4) 12_655 .
OII Ca2 OH 149.2(4) 12_655 8_555
OH Ca2 OH 19.95(15) 5_555 8_555
OIII Sr1 OIII 116.9(3) 7_665 7_665
OIII Sr1 OIII 116.88(18) 7_665 9_565
OIII Sr1 OI 85.7(2) 7_665 .
OIII Sr1 OI 69.7(2) 7_665 3_665
OIII Sr1 OI 143.4(3) 7_665 5_565
OIII Sr1 OII 124.2(3) 7_665 2_554
OIII Sr1 OII 55.34(19) 7_665 4_664
OIII Sr1 OII 68.2(3) 7_665 6_564
OIII Sr1 OIII 116.9(3) 9_565 11_555
OIII Sr1 OI 143.4(4) 9_565 .
OIII Sr1 OI 85.7(3) 9_565 3_665
OIII Sr1 OI 69.7(2) 9_565 5_565
OIII Sr1 OII 68.2(2) 9_565 2_554
OIII Sr1 OII 124.2(4) 9_565 4_664
OIII Sr1 OII 55.3(2) 9_565 6_564
OIII Sr1 OI 69.67(19) 11_555 .
OIII Sr1 OI 143.4(2) 11_555 3_665
OIII Sr1 OI 85.7(2) 11_555 5_565
OIII Sr1 OII 55.3(2) 11_555 2_554
OIII Sr1 OII 68.2(2) 11_555 4_664
OIII Sr1 OII 124.2(3) 11_555 6_564
OI Sr1 OI 75.3(3) . 3_665
OI Sr1 OI 75.3(4) . 5_565
OI Sr1 OII 124.4(3) . 2_554
OI Sr1 OII 92.19(20) . 4_664
OI Sr1 OII 153.7(3) . 6_564
OI Sr1 OI 75.3(2) 12_665 5_565
OI Sr1 OII 153.7(3) 12_665 2_554
OI Sr1 OII 124.4(3) 12_665 4_664
OI Sr1 OII 92.20(15) 12_665 6_564
OI Sr1 OII 92.20(17) 8_565 2_554
OI Sr1 OII 153.7(4) 8_565 4_664
OI Sr1 OII 124.4(2) 8_565 6_564
OII Sr1 OII 75.7(4) 11_555 4_664
OII Sr1 OII 75.7(2) 11_555 6_564
OII Sr1 OII 75.7(3) 7_665 6_564
OIII Sr2 OIII 134.5(3) . 6_555
OIII Sr2 OIII 77.8(2) . 9_555
OIII Sr2 OIII 57.54(19) . 10_555
OIII Sr2 OI 150.9(4) . 5_555
OIII Sr2 OII 74.2(3) . 3_655
OIII Sr2 OH 75.47(17) . .
OIII Sr2 OH 85.2(2) . 8_555
OIII Sr2 OIII 142.5(3) 6_555 9_555
OIII Sr2 OIII 77.8(2) 6_555 10_555
OIII Sr2 OI 73.0(2) 6_555 5_555
OIII Sr2 OII 86.4(2) 6_555 3_655
OIII Sr2 OH 111.7(3) 6_555 .
OIII Sr2 OH 92.4(3) 6_555 8_555
OIII Sr2 OIII 134.5(3) 9_555 10_555
OIII Sr2 OI 73.0(2) 9_555 5_555
OIII Sr2 OII 86.4(2) 9_555 3_655
OIII Sr2 OH 92.4(3) 9_555 .
OIII Sr2 OH 111.7(3) 9_555 8_555
OIII Sr2 OI 150.9(4) 10_555 5_555
OIII Sr2 OII 74.2(3) 10_555 3_655
OIII Sr2 OH 85.2(2) 10_555 .
OIII Sr2 OH 75.47(17) 10_555 8_555
OI Sr2 OII 103.3(3) 5_555 3_655
OI Sr2 OH 105.8(3) 5_555 .
OI Sr2 OH 105.8(3) 5_555 8_555
OII Sr2 OH 149.2(4) 12_655 .
OII Sr2 OH 149.2(4) 12_655 8_555
OH Sr2 OH 19.95(15) 5_555 8_555
OIII P OIII 105.3(4) . 10_555
OIII P OI 111.5(6) . .
OIII P OII 108.1(4) . .
OIII P OI 111.5(6) 10_555 .
OIII P OII 108.1(4) 10_555 .
OI P OII 112.1(8) 10_555 .
OIII OI OIII 58.4(3) . 10_555
OIII OI Ca1 105.6(3) . .
OIII OI Ca1 164.0(3) . 8_565
OIII OI Ca2 79.5(2) . 3_555
OIII OI Sr1 105.6(3) . .
OIII OI Sr1 164.0(3) . 8_565
OIII OI Sr2 79.5(2) . 3_555
OIII OI P 34.8(4) . 10_555
OIII OI OI 137.8(4) . 3_665
OIII OI OI 140.4(5) . 5_565
OIII OI OII 59.4(3) . .
OIII OI Ca1 164.0(3) 10_555 .
OIII OI Ca1 105.6(3) 10_555 8_565
OIII OI Ca2 79.5(2) 10_555 3_555
OIII OI Sr1 164.0(3) 10_555 .
OIII OI Sr1 105.6(3) 10_555 8_565
OIII OI Sr2 79.5(2) 10_555 3_555
OIII OI P 34.8(4) 10_555 .
OIII OI OI 137.8(4) 10_555 3_665
OIII OI OI 140.4(5) 10_555 5_565
OIII OI OII 59.4(3) 10_555 .
Ca1 OI Ca1 90.3(2) . 8_565
Ca1 OI Ca2 99.86(18) . 3_555
Ca1 OI Sr1 90.3(2) . 8_565
Ca1 OI Sr2 99.86(18) . 3_555
Ca1 OI P 130.9(4) . .
Ca1 OI OI 52.3(2) . 3_665
Ca1 OI OI 52.3(3) . 5_565
Ca1 OI OII 113.1(4) . .
Ca1 OI Ca2 99.86(18) 3_665 3_555
Ca1 OI Sr1 90.3(2) 3_665 8_565
Ca1 OI Sr2 99.86(18) 3_665 3_555
Ca1 OI P 130.9(4) 3_665 .
Ca1 OI OI 52.3(2) 3_665 3_665
Ca1 OI OI 52.3(3) 3_665 5_565
Ca1 OI OII 113.1(4) 3_665 .
Ca2 OI Sr1 99.86(18) 3_555 .
Ca2 OI Sr1 99.86(18) 3_555 8_565
Ca2 OI P 97.8(4) 3_555 .
Ca2 OI OI 134.0(3) 3_555 3_665
Ca2 OI OI 74.0(3) 3_555 5_565
Ca2 OI OII 132.2(4) 3_555 .
Sr1 OI Sr1 90.3(2) 5_565 8_565
Sr1 OI Sr2 99.86(18) 5_565 3_555
Sr1 OI P 130.9(4) 5_565 .
Sr1 OI OI 52.3(2) 5_565 3_665
Sr1 OI OI 52.3(3) 5_565 5_565
Sr1 OI OII 113.1(4) 5_565 .
Sr1 OI Sr2 99.86(18) 10_555 3_555
Sr1 OI P 130.9(4) 10_555 .
Sr1 OI OI 52.3(2) 10_555 3_665
Sr1 OI OI 52.3(3) 10_555 5_565
Sr1 OI OII 113.1(4) 10_555 .
Sr2 OI P 97.8(4) 12_555 .
Sr2 OI OI 134.0(3) 12_555 3_665
Sr2 OI OI 74.0(3) 12_555 5_565
Sr2 OI OII 132.2(4) 12_555 .
P OI OI 128.2(5) 10_555 3_665
P OI OI 171.8(6) 10_555 5_565
P OI OII 34.4(4) 10_555 .
OI OI OI 60.0(3) 3_665 5_565
OI OI OII 93.8(4) 3_665 .
OI OI OII 153.8(5) 5_565 .
OIII OII OIII 124.4(2) . 5_665
OIII OII OIII 165.6(2) . 8_665
OIII OII OIII 59.0(2) . 10_555
OIII OII Ca1 111.0(2) . 2_655
OIII OII Ca1 70.3(2) . 7_665
OIII OII Ca2 134.8(2) . 5_665
OIII OII Sr1 111.0(2) . 2_655
OIII OII Sr1 70.3(2) . 7_665
OIII OII Sr2 134.8(2) . 5_665
OIII OII P 36.1(3) . .
OIII OII OI 60.2(3) . .
OIII OII OIII 48.32(18) 5_665 8_665
OIII OII OIII 165.6(2) 5_665 10_555
OIII OII Ca1 96.3(2) 5_665 2_655
OIII OII Ca1 62.12(20) 5_665 7_665
OIII OII Ca2 54.9(2) 5_665 5_665
OIII OII Sr1 96.3(2) 5_665 2_655
OIII OII Sr1 62.12(20) 5_665 7_665
OIII OII Sr2 54.9(2) 5_665 5_665
OIII OII P 155.0(4) 5_665 .
OIII OII OI 134.2(4) 5_665 .
OIII OII OIII 124.4(2) 8_665 10_555
OIII OII Ca1 62.12(20) 8_665 2_655
OIII OII Ca1 96.3(2) 8_665 7_665
OIII OII Ca2 54.9(2) 8_665 5_665
OIII OII Sr1 62.12(20) 8_665 2_655
OIII OII Sr1 96.3(2) 8_665 7_665
OIII OII Sr2 54.9(2) 8_665 5_665
OIII OII P 155.0(4) 8_665 .
OIII OII OI 134.2(4) 8_665 .
OIII OII Ca1 70.3(2) 10_555 2_655
OIII OII Ca1 111.0(2) 10_555 7_665
OIII OII Ca2 134.8(2) 10_555 5_665
OIII OII Sr1 70.3(2) 10_555 2_655
OIII OII Sr1 111.0(2) 10_555 7_665
OIII OII Sr2 134.8(2) 10_555 5_665
OIII OII P 36.1(3) 10_555 .
OIII OII OI 60.2(3) 10_555 .
Ca1 OII Ca1 89.8(2) 6_555 7_665
Ca1 OII Ca2 113.9(2) 6_555 5_665
Ca1 OII Sr1 89.8(2) 6_555 7_665
Ca1 OII Sr2 113.9(2) 6_555 5_665
Ca1 OII P 105.9(3) 6_555 .
Ca1 OII OI 126.1(4) 6_555 .
Ca1 OII Ca2 113.9(2) 4_665 5_665
Ca1 OII Sr1 89.8(2) 4_665 7_665
Ca1 OII Sr2 113.9(2) 4_665 5_665
Ca1 OII P 105.9(3) 4_665 .
Ca1 OII OI 126.1(4) 4_665 .
Ca2 OII Sr1 113.9(2) 5_665 2_655
Ca2 OII Sr1 113.9(2) 5_665 7_665
Ca2 OII P 122.3(3) 5_665 .
Ca2 OII OI 88.9(3) 5_665 .
Sr1 OII Sr1 89.8(2) 2_655 7_665
Sr1 OII Sr2 113.9(2) 2_655 5_665
Sr1 OII P 105.9(3) 2_655 .
Sr1 OII OI 126.1(4) 2_655 .
Sr1 OII Sr2 113.9(2) 7_665 5_665
Sr1 OII P 105.9(3) 7_665 .
Sr1 OII OI 126.1(4) 7_665 .
Sr2 OII P 122.3(3) 8_665 .
Sr2 OII OI 88.9(3) 8_665 .
P OII OI 33.5(4) 10_555 .
Ca2 OH Ca2 117.1(2) . 5_555
Ca2 OH Ca2 117.06(13) . 3_555
Ca2 OH Sr2 117.1(2) . 5_555
Ca2 OH Sr2 117.06(13) . 3_555
Ca2 OH OH 100.0(4) . 7_555
Ca2 OH OH 80.0(10) . 8_556
Ca2 OH Ca2 117.06(17) 12_555 3_555
Ca2 OH Sr2 117.1(2) 12_555 3_555
Ca2 OH Sr2 117.06(17) 12_555 5_555
Ca2 OH OH 100.0(4) 12_555 7_555
Ca2 OH OH 80.0(10) 12_555 3_555
Ca2 OH Sr2 117.06(13) 3_555 5_555
Ca2 OH Sr2 117.06(17) 3_555 5_555
Ca2 OH OH 100.0(4) 3_555 7_555
Ca2 OH OH 80.0(10) 3_555 8_556
Sr2 OH Sr2 117.1(2) 10_555 3_555
Sr2 OH Sr2 117.06(13) 10_555 5_555
Sr2 OH OH 100.0(4) 10_555 7_555
Sr2 OH OH 80.0(10) 10_555 8_556
Sr2 OH Sr2 117.06(17) 5_555 5_555
Sr2 OH OH 100.0(4) 5_555 7_555
Sr2 OH OH 80.0(10) 5_555 8_556
Sr2 OH OH 100.0(4) 8_555 7_555
Sr2 OH OH 80.0(10) 8_555 8_556
OH OH OH 180.0(16) 7_555 8_556

loop_
_geom_bond_atom_site_label_1
_geom_bond_atom_site_label_2
_geom_bond_distance
_geom_bond_site_symmetry_2
OIII OIII 2.449(5) 10_555
OIII Ca1 2.848(4) 7_665
OIII Ca2 2.544(5) .
OIII Ca2 2.372(4) 2_554
OIII Sr1 2.848(4) 7_665
OIII Sr2 2.544(5) .
OIII Sr2 2.372(4) 2_554
OIII P 1.540(4) .
OIII OI 2.509(8) .
OIII OII 2.488(5) .
OIII OII 2.992(9) 3_655
Ca1 OIII 2.848(4) 7_665
Ca1 OIII 2.848(5) 9_565
Ca1 OIII 2.848(3) 11_555
Ca1 OI 2.452(5) .
Ca1 OI 2.452(4) 3_665
Ca1 OI 2.452(5) 5_565
Ca1 OII 2.456(5) 2_554
Ca1 OII 2.456(6) 4_664
Ca1 OII 2.456(4) 6_564
Ca2 OIII 2.544(5) .
Ca2 OIII 2.372(4) 6_555
Ca2 OIII 2.372(4) 9_555
Ca2 OIII 2.544(5) 10_555
Ca2 OI 2.723(7) 5_555
Ca2 OII 2.414(6) 3_655
Ca2 OH 2.400(3) .
Ca2 OH 2.400(3) 8_555
Sr1 OIII 2.848(4) 7_665
Sr1 OIII 2.848(5) 9_565
Sr1 OIII 2.848(3) 11_555
Sr1 OI 2.452(5) .
Sr1 OI 2.452(4) 3_665
Sr1 OI 2.452(5) 5_565
Sr1 OII 2.456(5) 2_554
Sr1 OII 2.456(6) 4_664
Sr1 OII 2.456(4) 6_564
Sr2 OIII 2.544(5) .
Sr2 OIII 2.372(4) 6_555
Sr2 OIII 2.372(4) 9_555
Sr2 OIII 2.544(5) 10_555
Sr2 OI 2.723(7) 5_555
Sr2 OII 2.414(6) 3_655
Sr2 OH 2.400(3) .
Sr2 OH 2.400(3) 8_555
P OIII 1.540(4) .
P OIII 1.540(4) 10_555
P OI 1.496(9) .
P OII 1.533(7) .
OI OIII 2.509(8) .
OI OIII 2.509(8) 10_555
OI Ca1 2.452(5) .
OI Ca1 2.452(5) 8_565
OI Ca2 2.723(5) 3_555
OI Sr1 2.452(5) .
OI Sr1 2.452(5) 8_565
OI Sr2 2.723(5) 3_555
OI P 1.496(9) .
OI OI 2.996(8) 3_665
OI OI 2.996(11) 5_565
OI OII 2.513(10) .
OII OIII 2.488(5) .
OII OIII 2.992(6) 5_665
OII OIII 2.992(6) 8_665
OII OIII 2.488(5) 10_555
OII Ca1 2.456(6) 2_655
OII Ca1 2.456(6) 7_665
OII Ca2 2.414(6) 5_665
OII Sr1 2.456(6) 2_655
OII Sr1 2.456(6) 7_665
OII Sr2 2.414(6) 5_665
OII P 1.533(7) .
OII OI 2.513(10) .
OH Ca2 2.400(3) .
OH Ca2 2.400(3) 3_555
OH Ca2 2.400(2) 5_555
OH Sr2 2.400(3) .
OH Sr2 2.400(3) 3_555
OH Sr2 2.400(2) 5_555
OH OH 2.639(14) 7_555
OH OH 0.832(14) 8_555
